data_7013711
loop_
_publ_author_name
'Santos, Isabel Garcia'
'Hagenbach, Adelheid'
'Abram, Ulrich'

_publ_section_title
;
 Stable gold(III) complexes with thiosemicarbazone derivatives.
;
_journal_issue 4
_journal_name_full 'Dalton transactions (Cambridge, England : 2003)'
_journal_page_first 677
_journal_page_last 682
_journal_paper_doi 10.1039/b312978k
_journal_year 2004
_chemical_formula_moiety '[AuCl(hm4dh)]Cl'
_chemical_formula_sum 'C9 H16 Au Cl2 N5 O2 S'
_chemical_formula_weight 526.19
_chemical_name_common
;Chloro(2-pyridineformamide thiosemicarbazonato)gold(iii)
chloride
;
_chemical_name_systematic 'Chloro(2-pyridineformamide thiosemicarbazonato)gold(III) chloride'
_space_group_IT_number 15
_symmetry_cell_setting monoclinic
_symmetry_space_group_name_Hall '-C 2yc'
_symmetry_space_group_name_H-M 'C 1 2/c 1'
_atom_sites_solution_hydrogens geom
_atom_sites_solution_primary direct
_atom_sites_solution_secondary difmap
_audit_creation_method SHELXL-97
_cell_angle_alpha 90.00
_cell_angle_beta 90.70(1)
_cell_angle_gamma 90.00
_cell_formula_units_Z 16
_cell_length_a 36.752(6)
_cell_length_b 12.413(2)
_cell_length_c 13.958(2)
_cell_measurement_temperature 173(2)
_cell_volume 6367.2(17)
_computing_cell_refinement 'Bruker CCD'
_computing_data_collection 'Bruker CCD'
_computing_data_reduction SAINT
_computing_molecular_graphics ORTEP
_computing_publication_material WINGX
_computing_structure_refinement 'SHELXL-97 (Sheldrick, 1997)'
_computing_structure_solution SHELXS-98
_diffrn_ambient_temperature 173(2)
_diffrn_measured_fraction_theta_full 0.995
_diffrn_measured_fraction_theta_max 0.995
_diffrn_measurement_device_type 'Bruker areal detector'
_diffrn_measurement_method 'phi and omega scans'
_diffrn_radiation_monochromator graphite
_diffrn_radiation_source 'fine-focus sealed tube'
_diffrn_radiation_type MoK\a
_diffrn_radiation_wavelength 0.71073
_diffrn_reflns_av_R_equivalents 0.0255
_diffrn_reflns_av_sigmaI/netI 0.0227
_diffrn_reflns_limit_h_max 52
_diffrn_reflns_limit_h_min -52
_diffrn_reflns_limit_k_max 17
_diffrn_reflns_limit_k_min -17
_diffrn_reflns_limit_l_max 19
_diffrn_reflns_limit_l_min -16
_diffrn_reflns_number 39108
_diffrn_reflns_theta_full 30.56
_diffrn_reflns_theta_max 30.56
_diffrn_reflns_theta_min 1.11
_diffrn_standards_decay_% 1
_exptl_absorpt_coefficient_mu 9.716
_exptl_absorpt_correction_T_max 1.0000
_exptl_absorpt_correction_T_min 0.5654
_exptl_absorpt_correction_type SADABS
_exptl_crystal_colour red-brown
_exptl_crystal_density_diffrn 2.196
_exptl_crystal_density_method 'not measured'
_exptl_crystal_description plate
_exptl_crystal_F_000 4000
_exptl_crystal_size_max 0.22
_exptl_crystal_size_mid 0.19
_exptl_crystal_size_min 0.03
_refine_diff_density_max 1.726
_refine_diff_density_min -1.255
_refine_diff_density_rms 0.133
_refine_ls_extinction_method none
_refine_ls_goodness_of_fit_ref 0.979
_refine_ls_hydrogen_treatment 'riding model'
_refine_ls_matrix_type full
_refine_ls_number_parameters 369
_refine_ls_number_reflns 9721
_refine_ls_number_restraints 0
_refine_ls_restrained_S_all 0.979
_refine_ls_R_factor_all 0.0287
_refine_ls_R_factor_gt 0.0207
_refine_ls_shift/su_max 0.006
_refine_ls_shift/su_mean 0.000
_refine_ls_structure_factor_coef Fsqd
_refine_ls_weighting_details 'calc w=1/[\s^2^(Fo^2^)+(0.0240P)^2^+20.9728P] where P=(Fo^2^+2Fc^2^)/3'
_refine_ls_weighting_scheme calc
_refine_ls_wR_factor_gt 0.0474
_refine_ls_wR_factor_ref 0.0502
_reflns_number_gt 8385
_reflns_number_total 9721
_reflns_threshold_expression >2sigma(I)
_cod_data_source_file b312978k.txt
_cod_data_source_block auhm4dh
_cod_original_sg_symbol_H-M C2/c
_cod_database_code 7013711

loop_
_symmetry_equiv_pos_as_xyz
'x, y, z'
'-x, y, -z+1/2'
'x+1/2, y+1/2, z'
'-x+1/2, y+1/2, -z+1/2'
'-x, -y, -z'
'x, -y, z-1/2'
'-x+1/2, -y+1/2, -z'
'x+1/2, -y+1/2, z-1/2'

loop_
_atom_site_label
_atom_site_type_symbol
_atom_site_fract_x
_atom_site_fract_y
_atom_site_fract_z
_atom_site_U_iso_or_equiv
_atom_site_adp_type
_atom_site_occupancy
_atom_site_symmetry_multiplicity
_atom_site_calc_flag
_atom_site_refinement_flags
_atom_site_disorder_assembly
_atom_site_disorder_group
Au1 Au 0.497419(3) -0.182707(9) 0.122554(8) 0.02026(3) Uani 1 1 d . . .
Cl1 Cl 0.51056(2) -0.36153(6) 0.10896(7) 0.03593(19) Uani 1 1 d . . .
N1 N 0.54746(6) -0.1207(2) 0.08496(18) 0.0218(5) Uani 1 1 d . . .
C1 C 0.57699(9) -0.1761(3) 0.0585(3) 0.0287(7) Uani 1 1 d . . .
H1 H 0.5760 -0.2525 0.0555 0.034 Uiso 1 1 calc R . .
C2 C 0.60875(9) -0.1236(3) 0.0357(3) 0.0322(7) Uani 1 1 d . . .
H2 H 0.6296 -0.1634 0.0170 0.039 Uiso 1 1 calc R . .
C3 C 0.60999(8) -0.0140(3) 0.0402(2) 0.0298(7) Uani 1 1 d . . .
H3 H 0.6320 0.0227 0.0260 0.036 Uiso 1 1 calc R . .
C4 C 0.57936(8) 0.0444(2) 0.0653(2) 0.0242(6) Uani 1 1 d . . .
H4 H 0.5799 0.1209 0.0668 0.029 Uiso 1 1 calc R . .
C5 C 0.54812(7) -0.0113(2) 0.0880(2) 0.0198(5) Uani 1 1 d . . .
C6 C 0.51337(8) 0.0405(2) 0.1161(2) 0.0198(5) Uani 1 1 d . . .
N5 N 0.50950(7) 0.1454(2) 0.1194(2) 0.0250(5) Uani 1 1 d . . .
H5A H 0.4883 0.1736 0.1342 0.030 Uiso 1 1 calc R . .
H5B H 0.5281 0.1876 0.1067 0.030 Uiso 1 1 calc R . .
N2 N 0.48664(6) -0.02766(19) 0.13430(17) 0.0193(5) Uani 1 1 d . . .
N3 N 0.45314(6) 0.0108(2) 0.16297(18) 0.0216(5) Uani 1 1 d . . .
C7 C 0.42964(7) -0.0657(2) 0.1783(2) 0.0209(5) Uani 1 1 d . . .
S1 S 0.43895(2) -0.20646(6) 0.16562(6) 0.02587(15) Uani 1 1 d . . .
N4 N 0.39587(7) -0.0424(2) 0.2071(2) 0.0277(6) Uani 1 1 d . . .
H4A H 0.3894 0.0251 0.2158 0.033 Uiso 1 1 calc R . .
H4B H 0.3802 -0.0946 0.2173 0.033 Uiso 1 1 calc R . .
Au2 Au 0.706450(3) -0.152092(9) 0.398992(8) 0.01857(3) Uani 1 1 d . . .
Cl2 Cl 0.652328(19) -0.22149(6) 0.45071(6) 0.02906(16) Uani 1 1 d . . .
N11 N 0.73442(6) -0.2963(2) 0.38672(18) 0.0205(5) Uani 1 1 d . . .
C11 C 0.72133(9) -0.3952(2) 0.4020(2) 0.0260(6) Uani 1 1 d . . .
H11 H 0.6969 -0.4039 0.4221 0.031 Uiso 1 1 calc R . .
C12 C 0.74293(9) -0.4848(3) 0.3889(2) 0.0291(7) Uani 1 1 d . . .
H12 H 0.7336 -0.5549 0.4007 0.035 Uiso 1 1 calc R . .
C13 C 0.77807(9) -0.4715(2) 0.3588(2) 0.0278(6) Uani 1 1 d . . .
H13 H 0.7931 -0.5327 0.3490 0.033 Uiso 1 1 calc R . .
C14 C 0.79167(8) -0.3686(2) 0.3423(2) 0.0240(6) Uani 1 1 d . . .
H14 H 0.8160 -0.3586 0.3216 0.029 Uiso 1 1 calc R . .
C15 C 0.76910(8) -0.2814(2) 0.3568(2) 0.0202(5) Uani 1 1 d . . .
C16 C 0.77992(8) -0.1680(2) 0.3432(2) 0.0204(5) Uani 1 1 d . . .
N15 N 0.81284(7) -0.1405(2) 0.3157(2) 0.0299(6) Uani 1 1 d . . .
H15A H 0.8186 -0.0721 0.3096 0.036 Uiso 1 1 calc R . .
H15B H 0.8291 -0.1906 0.3034 0.036 Uiso 1 1 calc R . .
N12 N 0.75437(6) -0.09604(19) 0.36267(18) 0.0195(5) Uani 1 1 d . . .
N13 N 0.76264(7) 0.01252(19) 0.35944(19) 0.0225(5) Uani 1 1 d . . .
C17 C 0.73486(8) 0.0735(2) 0.3796(2) 0.0220(6) Uani 1 1 d . . .
S2 S 0.690115(19) 0.02367(6) 0.40317(6) 0.02476(15) Uani 1 1 d . . .
N14 N 0.73792(8) 0.1805(2) 0.3810(2) 0.0302(6) Uani 1 1 d . . .
H14A H 0.7589 0.2111 0.3683 0.036 Uiso 1 1 calc R . .
H14B H 0.7189 0.2206 0.3947 0.036 Uiso 1 1 calc R . .
Cl3 Cl 0.68127(2) -0.21808(6) 0.18742(6) 0.03357(17) Uani 1 1 d . . .
Cl4 Cl 0.87869(2) -0.28595(7) 0.24430(7) 0.03316(17) Uani 1 1 d . . .
O20 O 0.44957(7) 0.2768(2) 0.1341(2) 0.0439(7) Uani 1 1 d . . .
H20 H 0.4299 0.2630 0.1616 0.066 Uiso 1 1 calc R . .
C21 C 0.45904(13) 0.3857(3) 0.1504(4) 0.0524(11) Uani 1 1 d . . .
H21A H 0.4592 0.4003 0.2194 0.079 Uiso 1 1 calc R . .
H21B H 0.4412 0.4326 0.1184 0.079 Uiso 1 1 calc R . .
H21C H 0.4833 0.3997 0.1246 0.079 Uiso 1 1 calc R . .
O30 O 0.56567(8) 0.3033(2) 0.1075(2) 0.0435(7) Uani 1 1 d . . .
H30 H 0.5840 0.2830 0.1390 0.065 Uiso 1 1 calc R . .
C31 C 0.57465(12) 0.3942(3) 0.0525(3) 0.0460(9) Uani 1 1 d . . .
H31A H 0.5727 0.4591 0.0921 0.069 Uiso 1 1 calc R . .
H31B H 0.5579 0.3998 -0.0023 0.069 Uiso 1 1 calc R . .
H31C H 0.5996 0.3871 0.0295 0.069 Uiso 1 1 calc R . .
O40 O 0.68321(9) 0.3094(3) 0.4726(3) 0.0625(9) Uani 1 1 d . . .
H40 H 0.6801 0.2721 0.5221 0.094 Uiso 1 1 calc R . .
C41 C 0.65649(11) 0.3869(3) 0.4664(3) 0.0462(10) Uani 1 1 d . . .
H41A H 0.6330 0.3548 0.4823 0.069 Uiso 1 1 calc R . .
H41B H 0.6554 0.4156 0.4011 0.069 Uiso 1 1 calc R . .
H41C H 0.6621 0.4453 0.5115 0.069 Uiso 1 1 calc R . .
O50 O 0.84230(7) 0.0531(2) 0.2571(2) 0.0476(7) Uani 1 1 d . . .
H50 H 0.8346 0.1138 0.2739 0.071 Uiso 1 1 calc R . .
C51 C 0.87965(10) 0.0592(4) 0.2402(3) 0.0480(10) Uani 1 1 d . . .
H51A H 0.8916 0.0989 0.2925 0.072 Uiso 1 1 calc R . .
H51B H 0.8837 0.0968 0.1795 0.072 Uiso 1 1 calc R . .
H51C H 0.8898 -0.0136 0.2367 0.072 Uiso 1 1 calc R . .

loop_
_atom_site_aniso_label
_atom_site_aniso_U_11
_atom_site_aniso_U_22
_atom_site_aniso_U_33
_atom_site_aniso_U_23
_atom_site_aniso_U_13
_atom_site_aniso_U_12
Au1 0.01916(5) 0.01695(5) 0.02469(6) -0.00081(4) 0.00109(4) 0.00076(4)
Cl1 0.0354(4) 0.0172(3) 0.0554(5) -0.0033(3) 0.0074(4) 0.0021(3)
N1 0.0191(11) 0.0217(12) 0.0248(13) 0.0000(10) 0.0018(9) 0.0021(9)
C1 0.0236(14) 0.0251(15) 0.0375(18) -0.0018(13) 0.0041(13) 0.0064(12)
C2 0.0222(14) 0.0332(18) 0.0413(19) 0.0006(14) 0.0086(13) 0.0068(13)
C3 0.0220(14) 0.0344(17) 0.0332(17) 0.0022(14) 0.0065(12) 0.0006(12)
C4 0.0248(14) 0.0219(14) 0.0261(15) 0.0014(11) 0.0046(11) 0.0000(11)
C5 0.0182(12) 0.0223(14) 0.0190(13) 0.0004(10) 0.0020(10) 0.0012(10)
C6 0.0206(12) 0.0217(14) 0.0172(13) 0.0000(10) 0.0006(10) 0.0014(10)
N5 0.0209(12) 0.0182(12) 0.0359(15) 0.0000(10) 0.0056(10) 0.0010(9)
N2 0.0175(10) 0.0189(11) 0.0214(12) -0.0011(9) 0.0013(9) 0.0005(9)
N3 0.0177(10) 0.0214(12) 0.0259(13) -0.0015(10) 0.0023(9) 0.0014(9)
C7 0.0189(12) 0.0227(14) 0.0211(14) -0.0018(11) -0.0007(10) 0.0004(10)
S1 0.0208(3) 0.0212(4) 0.0356(4) -0.0016(3) 0.0030(3) -0.0027(3)
N4 0.0176(11) 0.0278(14) 0.0378(15) -0.0067(11) 0.0058(10) -0.0013(10)
Au2 0.01591(5) 0.01799(5) 0.02183(5) 0.00083(4) 0.00121(4) 0.00089(3)
Cl2 0.0192(3) 0.0274(4) 0.0408(4) 0.0018(3) 0.0072(3) -0.0018(3)
N11 0.0201(11) 0.0189(12) 0.0226(12) 0.0012(9) -0.0007(9) 0.0001(9)
C11 0.0264(14) 0.0192(14) 0.0324(16) -0.0001(12) -0.0037(12) -0.0022(11)
C12 0.0368(17) 0.0181(14) 0.0325(17) -0.0009(12) -0.0030(13) -0.0010(12)
C13 0.0351(16) 0.0173(14) 0.0311(17) -0.0044(12) -0.0008(13) 0.0045(12)
C14 0.0238(13) 0.0241(15) 0.0243(15) -0.0014(11) 0.0014(11) 0.0043(11)
C15 0.0222(13) 0.0191(13) 0.0193(13) -0.0010(10) 0.0005(10) 0.0012(10)
C16 0.0198(12) 0.0177(13) 0.0235(14) -0.0011(10) 0.0004(10) 0.0024(10)
N15 0.0202(12) 0.0201(13) 0.0497(17) 0.0031(12) 0.0106(11) 0.0037(10)
N12 0.0183(11) 0.0159(11) 0.0245(12) 0.0000(9) 0.0034(9) 0.0005(8)
N13 0.0219(11) 0.0150(11) 0.0306(13) -0.0005(10) 0.0037(10) 0.0000(9)
C17 0.0235(13) 0.0196(14) 0.0229(14) -0.0002(11) 0.0027(11) 0.0004(10)
S2 0.0199(3) 0.0204(3) 0.0342(4) 0.0016(3) 0.0061(3) 0.0043(3)
N14 0.0291(13) 0.0173(12) 0.0444(17) -0.0008(11) 0.0067(12) 0.0024(10)
Cl3 0.0444(4) 0.0215(4) 0.0347(4) 0.0032(3) -0.0049(3) -0.0076(3)
Cl4 0.0218(3) 0.0289(4) 0.0489(5) -0.0064(3) 0.0079(3) 0.0030(3)
O20 0.0334(13) 0.0308(13) 0.0681(19) 0.0015(13) 0.0215(13) 0.0029(11)
C21 0.059(3) 0.033(2) 0.066(3) 0.001(2) 0.022(2) 0.0047(19)
O30 0.0413(15) 0.0340(14) 0.0548(18) 0.0095(12) -0.0104(13) -0.0096(12)
C31 0.054(2) 0.032(2) 0.053(2) 0.0010(18) 0.0023(19) -0.0072(17)
O40 0.0509(18) 0.052(2) 0.085(3) 0.0066(17) 0.0231(18) 0.0165(15)
C41 0.040(2) 0.038(2) 0.061(3) 0.0092(19) 0.0069(19) 0.0040(17)
O50 0.0391(14) 0.0203(12) 0.084(2) -0.0046(13) 0.0235(14) -0.0019(10)
C51 0.0333(19) 0.046(2) 0.065(3) 0.007(2) 0.0053(18) -0.0028(17)

loop_
_atom_type_symbol
_atom_type_description
_atom_type_scat_dispersion_real
_atom_type_scat_dispersion_imag
_atom_type_scat_source
C C 0.0033 0.0016 'International Tables Vol C Tables 4.2.6.8 and 6.1.1.4'
H H 0.0000 0.0000 'International Tables Vol C Tables 4.2.6.8 and 6.1.1.4'
N N 0.0061 0.0033 'International Tables Vol C Tables 4.2.6.8 and 6.1.1.4'
S S 0.1246 0.1234 'International Tables Vol C Tables 4.2.6.8 and 6.1.1.4'
Cl Cl 0.1484 0.1585 'International Tables Vol C Tables 4.2.6.8 and 6.1.1.4'
Au Au -2.0133 8.8022 'International Tables Vol C Tables 4.2.6.8 and 6.1.1.4'
O O 0.0106 0.0060 'International Tables Vol C Tables 4.2.6.8 and 6.1.1.4'

loop_
_geom_angle_atom_site_label_1
_geom_angle_atom_site_label_2
_geom_angle_atom_site_label_3
_geom_angle
_geom_angle_site_symmetry_1
_geom_angle_site_symmetry_3
_geom_angle_publ_flag
N2 Au1 N1 80.69(10) . . ?
N2 Au1 S1 84.98(7) . . ?
N1 Au1 S1 165.65(7) . . ?
N2 Au1 Cl1 179.36(7) . . ?
N1 Au1 Cl1 98.70(7) . . ?
S1 Au1 Cl1 95.64(3) . . ?
C1 N1 C5 120.5(3) . . ?
C1 N1 Au1 127.2(2) . . ?
C5 N1 Au1 112.31(18) . . ?
N1 C1 C2 120.8(3) . . ?
C3 C2 C1 119.3(3) . . ?
C2 C3 C4 120.4(3) . . ?
C5 C4 C3 118.4(3) . . ?
N1 C5 C4 120.5(3) . . ?
N1 C5 C6 115.2(2) . . ?
C4 C5 C6 124.3(3) . . ?
N5 C6 N2 123.2(3) . . ?
N5 C6 C5 122.2(3) . . ?
N2 C6 C5 114.6(3) . . ?
C6 N2 N3 120.0(2) . . ?
C6 N2 Au1 117.22(19) . . ?
N3 N2 Au1 122.76(18) . . ?
C7 N3 N2 112.9(2) . . ?
N3 C7 N4 120.6(3) . . ?
N3 C7 S1 124.6(2) . . ?
N4 C7 S1 114.8(2) . . ?
C7 S1 Au1 94.74(10) . . ?
N12 Au2 N11 80.66(10) . . ?
N12 Au2 S2 84.51(7) . . ?
N11 Au2 S2 165.16(7) . . ?
N12 Au2 Cl2 176.16(8) . . ?
N11 Au2 Cl2 97.73(7) . . ?
S2 Au2 Cl2 97.04(3) . . ?
C11 N11 C15 121.0(3) . . ?
C11 N11 Au2 126.9(2) . . ?
C15 N11 Au2 112.05(19) . . ?
N11 C11 C12 120.7(3) . . ?
C13 C12 C11 119.2(3) . . ?
C12 C13 C14 120.1(3) . . ?
C15 C14 C13 118.5(3) . . ?
N11 C15 C14 120.4(3) . . ?
N11 C15 C16 115.1(2) . . ?
C14 C15 C16 124.5(3) . . ?
N15 C16 N12 122.7(3) . . ?
N15 C16 C15 122.2(3) . . ?
N12 C16 C15 115.1(2) . . ?
C16 N12 N13 119.6(2) . . ?
C16 N12 Au2 116.94(19) . . ?
N13 N12 Au2 123.46(18) . . ?
C17 N13 N12 112.7(2) . . ?
N13 C17 N14 121.0(3) . . ?
N13 C17 S2 124.2(2) . . ?
N14 C17 S2 114.7(2) . . ?
C17 S2 Au2 94.78(10) . . ?

loop_
_geom_bond_atom_site_label_1
_geom_bond_atom_site_label_2
_geom_bond_distance
_geom_bond_site_symmetry_2
_geom_bond_publ_flag
Au1 N2 1.972(2) . ?
Au1 N1 2.067(2) . ?
Au1 S1 2.2579(8) . ?
Au1 Cl1 2.2801(9) . ?
N1 C1 1.340(4) . ?
N1 C5 1.359(4) . ?
C1 C2 1.378(5) . ?
C2 C3 1.363(5) . ?
C3 C4 1.387(4) . ?
C4 C5 1.381(4) . ?
C5 C6 1.487(4) . ?
C6 N5 1.311(4) . ?
C6 N2 1.323(4) . ?
N2 N3 1.384(3) . ?
N3 C7 1.304(4) . ?
C7 N4 1.341(4) . ?
C7 S1 1.789(3) . ?
Au2 N12 1.966(2) . ?
Au2 N11 2.073(2) . ?
Au2 S2 2.2637(8) . ?
Au2 Cl2 2.2923(8) . ?
N11 C11 1.336(4) . ?
N11 C15 1.359(4) . ?
C11 C12 1.380(4) . ?
C12 C13 1.373(5) . ?
C13 C14 1.392(4) . ?
C14 C15 1.380(4) . ?
C15 C16 1.476(4) . ?
C16 N15 1.319(4) . ?
C16 N12 1.326(4) . ?
N12 N13 1.382(3) . ?
N13 C17 1.304(4) . ?
C17 N14 1.334(4) . ?
C17 S2 1.791(3) . ?
O20 C21 1.413(5) . ?
O30 C31 1.406(5) . ?
O40 C41 1.377(5) . ?
O50 C51 1.398(4) . ?

loop_
_geom_hbond_atom_site_label_D
_geom_hbond_atom_site_label_H
_geom_hbond_atom_site_label_A
_geom_hbond_distance_DH
_geom_hbond_distance_HA
_geom_hbond_distance_DA
_geom_hbond_angle_DHA
_geom_hbond_site_symmetry_A
N5 H5A O20 0.88 1.92 2.751(4) 157.7 .
N5 H5B O30 0.88 1.99 2.853(4) 165.3 .
N15 H15A O50 0.88 1.93 2.764(4) 157.5 .
N14 H14B O40 0.88 2.04 2.880(4) 159.9 .
